data_2227193
loop_
_publ_author_name
'Yamane, Hisanori'
'Abe, Shunsuke'
'Tu, Rong'
'Goto, Takashi'

_publ_section_title
;
 A ramsayite-type oxide, Ca~2~Sn~2~Al~2~O~9~
;
_journal_coeditor_code BR2147
_journal_issue 10
_journal_name_full 'Acta Crystallographica Section E'
_journal_page_first i72
_journal_paper_doi 10.1107/S1600536810036445
_journal_volume 66
_journal_year 2010
_chemical_formula_iupac 'Ca2 Sn2 Al2 O9'
_chemical_formula_structural 'Ca2 Sn2 Al2 O9'
_chemical_formula_sum 'Al2 Ca2 O9 Sn2'
_chemical_formula_weight 515.50
_chemical_name_common 'calcium tin aluminum oxide'
_chemical_name_systematic
;
dicalcium nonaoxydistanate(IV) dialuminate
;
_space_group_IT_number 60
_symmetry_cell_setting orthorhombic
_symmetry_space_group_name_Hall '-P 2n 2ab'
_symmetry_space_group_name_H-M 'P b c n'
_atom_sites_solution_primary direct
_atom_sites_solution_secondary difmap
_audit_creation_method SHELXL-97
_cell_angle_alpha 90.00
_cell_angle_beta 90.00
_cell_angle_gamma 90.00
_cell_formula_units_Z 4
_cell_length_a 8.9866(6)
_cell_length_b 5.4894(11)
_cell_length_c 14.9030(18)
_cell_measurement_reflns_used 5414
_cell_measurement_temperature 293(2)
_cell_measurement_theta_max 27.75
_cell_measurement_theta_min 3.55
_cell_volume 735.18(18)
_computing_cell_refinement 'PROCESS-AUTO (Rigaku, 1998)'
_computing_data_collection 'PROCESS-AUTO (Rigaku, 1998)'
_computing_data_reduction 'CrystalStructure (Rigaku, 2005)'
_computing_molecular_graphics '<i>VESTA</i> (Momma & Izumi, 2008)'
_computing_publication_material 'SHELXL97 (Sheldrick, 2008)'
_computing_structure_refinement 'SHELXL97 (Sheldrick, 2008)'
_computing_structure_solution 'SIR2004 (Burla <i>et al.</i>, 2005)'
_diffrn_ambient_temperature 293(2)
_diffrn_detector_area_resol_mean 10.00
_diffrn_measured_fraction_theta_full 0.998
_diffrn_measured_fraction_theta_max 0.998
_diffrn_measurement_device_type 'Rigaku R-AXIS RAPID'
_diffrn_measurement_method \w
_diffrn_radiation_monochromator graphite
_diffrn_radiation_source 'fine-focus sealed tube'
_diffrn_radiation_type MoK\a
_diffrn_radiation_wavelength 0.71075
_diffrn_reflns_av_R_equivalents 0.0510
_diffrn_reflns_av_sigmaI/netI 0.0325
_diffrn_reflns_limit_h_max 11
_diffrn_reflns_limit_h_min -11
_diffrn_reflns_limit_k_max 7
_diffrn_reflns_limit_k_min -7
_diffrn_reflns_limit_l_max 19
_diffrn_reflns_limit_l_min -19
_diffrn_reflns_number 6534
_diffrn_reflns_theta_full 27.48
_diffrn_reflns_theta_max 27.48
_diffrn_reflns_theta_min 3.55
_diffrn_standards_decay_% 0
_exptl_absorpt_coefficient_mu 8.461
_exptl_absorpt_correction_T_max 0.717337
_exptl_absorpt_correction_T_min 0.426825
_exptl_absorpt_correction_type numerical
_exptl_absorpt_process_details
;
(NUMABS; Higashi, 1999)
;
_exptl_crystal_colour colourless
_exptl_crystal_density_diffrn 4.657
_exptl_crystal_density_method 'not measured'
_exptl_crystal_description platelet
_exptl_crystal_F_000 952
_exptl_crystal_size_max 0.169
_exptl_crystal_size_mid 0.151
_exptl_crystal_size_min 0.071
_refine_diff_density_max 0.724
_refine_diff_density_min -0.723
_refine_ls_extinction_method none
_refine_ls_goodness_of_fit_ref 1.079
_refine_ls_matrix_type full
_refine_ls_number_parameters 69
_refine_ls_number_reflns 845
_refine_ls_number_restraints 0
_refine_ls_restrained_S_all 1.079
_refine_ls_R_factor_all 0.0193
_refine_ls_R_factor_gt 0.0178
_refine_ls_shift/su_max 0.001
_refine_ls_shift/su_mean 0.000
_refine_ls_structure_factor_coef Fsqd
_refine_ls_weighting_details 'calc w=1/[\s^2^(Fo^2^)+(0.0020P)^2^+2.2176P] where P=(Fo^2^+2Fc^2^)/3'
_refine_ls_weighting_scheme calc
_refine_ls_wR_factor_gt 0.0425
_refine_ls_wR_factor_ref 0.0431
_reflns_number_gt 788
_reflns_number_total 845
_reflns_threshold_expression I>2\s(I)
_cod_data_source_file br2147.cif
_cod_data_source_block I
_cod_database_code 2227193
_cod_database_fobs_code 2227193

loop_
_symmetry_equiv_pos_as_xyz
'x, y, z'
'-x+1/2, -y+1/2, z+1/2'
'-x, y, -z+1/2'
'x+1/2, -y+1/2, -z'
'-x, -y, -z'
'x-1/2, y-1/2, -z-1/2'
'x, -y, z-1/2'
'-x-1/2, y-1/2, z'

loop_
_atom_site_type_symbol
_atom_site_label
_atom_site_fract_x
_atom_site_fract_y
_atom_site_fract_z
_atom_site_U_iso_or_equiv
_atom_site_adp_type
_atom_site_calc_flag
_atom_site_refinement_flags
_atom_site_occupancy
_atom_site_disorder_assembly
_atom_site_disorder_group
Ca Ca1 0.06714(7) 0.36160(11) 0.14603(5) 0.00676(14) Uani d . 1 . .
Al Al1 0.34369(10) 0.31037(18) 0.02817(7) 0.0055(2) Uani d . 1 . .
Sn Sn1 0.34459(2) 0.36611(4) 0.333981(15) 0.00525(9) Uani d . 1 . .
O O1 0.1618(2) 0.1912(4) 0.40897(16) 0.0070(5) Uani d . 1 . .
O O2 0.2277(2) 0.0795(4) 0.07144(15) 0.0071(4) Uani d . 1 . .
O O3 0.3314(2) 0.0365(4) 0.27250(16) 0.0079(5) Uani d . 1 . .
O O4 0.5156(2) 0.2310(4) 0.07402(16) 0.0078(4) Uani d . 1 . .
O O5 0.0000 0.0250(6) 0.2500 0.0077(6) Uani d S 1 . .

loop_
_atom_site_aniso_label
_atom_site_aniso_U_11
_atom_site_aniso_U_22
_atom_site_aniso_U_33
_atom_site_aniso_U_12
_atom_site_aniso_U_13
_atom_site_aniso_U_23
Ca1 0.0069(3) 0.0071(3) 0.0062(3) -0.0007(2) 0.0006(2) -0.0003(2)
Al1 0.0057(5) 0.0058(5) 0.0050(5) -0.0001(3) -0.0004(3) 0.0001(4)
Sn1 0.00529(13) 0.00501(14) 0.00544(14) 0.00004(7) -0.00022(7) -0.00022(8)
O1 0.0080(11) 0.0067(11) 0.0064(12) -0.0008(8) -0.0004(8) -0.0002(9)
O2 0.0089(11) 0.0054(10) 0.0070(11) -0.0007(8) -0.0005(9) -0.0003(9)
O3 0.0077(11) 0.0064(11) 0.0096(13) -0.0008(8) 0.0026(9) -0.0019(9)
O4 0.0059(10) 0.0088(11) 0.0087(11) -0.0003(8) -0.0024(9) -0.0011(9)
O5 0.0086(15) 0.0078(15) 0.0066(16) 0.000 -0.0014(13) 0.000

loop_
_atom_type_symbol
_atom_type_description
_atom_type_scat_dispersion_real
_atom_type_scat_dispersion_imag
_atom_type_scat_source
O O 0.0106 0.0060 'International Tables Vol C Tables 4.2.6.8 and 6.1.1.4'
Al Al 0.0645 0.0514 'International Tables Vol C Tables 4.2.6.8 and 6.1.1.4'
Ca Ca 0.2262 0.3064 'International Tables Vol C Tables 4.2.6.8 and 6.1.1.4'
Sn Sn -0.6537 1.4246 'International Tables Vol C Tables 4.2.6.8 and 6.1.1.4'

loop_
_exptl_crystal_face_index_h
_exptl_crystal_face_index_k
_exptl_crystal_face_index_l
_exptl_crystal_face_perp_dist
4.43 1.21 -8.57 0.0496
0.96 -3.48 -13.49 0.0158
-4.94 -3.68 2.26 0.0521
-0.84 3.58 13.47 0.0303
4.23 5.13 4.21 0.0620
-0.01 -0.07 -14.89 0.0242
0.01 0.07 14.89 0.0454
2.52 7.94 -1.36 0.0343
5.45 0.60 1.40 0.0892
0.93 -5.28 -11.78 0.0245
-5.08 -2.00 -4.52 0.0515
-3.80 3.88 8.61 0.0506

loop_
_geom_angle_atom_site_label_1
_geom_angle_atom_site_label_2
_geom_angle_atom_site_label_3
_geom_angle_site_symmetry_1
_geom_angle_site_symmetry_3
_geom_angle
_geom_angle_publ_flag
O3 Ca1 O2 8_665 . 114.30(8) ?
O3 Ca1 O1 8_665 3 141.26(8) ?
O2 Ca1 O1 . 3 96.08(8) ?
O3 Ca1 O4 8_665 8_665 97.80(8) ?
O2 Ca1 O4 . 8_665 121.59(8) ?
O1 Ca1 O4 3 8_665 84.93(8) ?
O3 Ca1 O2 8_665 8_665 82.57(8) ?
O2 Ca1 O2 . 8_665 69.69(4) ?
O1 Ca1 O2 3 8_665 132.50(8) ?
O4 Ca1 O2 8_665 8_665 67.76(7) ?
O3 Ca1 O5 8_665 . 84.02(7) ?
O2 Ca1 O5 . . 87.41(7) ?
O1 Ca1 O5 3 . 73.48(6) ?
O4 Ca1 O5 8_665 . 145.85(7) ?
O2 Ca1 O5 8_665 . 145.50(6) ?
O3 Ca1 O3 8_665 6_566 77.78(9) ?
O2 Ca1 O3 . 6_566 159.97(8) ?
O1 Ca1 O3 3 6_566 67.00(8) ?
O4 Ca1 O3 8_665 6_566 69.47(7) ?
O2 Ca1 O3 8_665 6_566 129.46(7) ?
O5 Ca1 O3 . 6_566 77.73(6) ?
O2 Al1 O4 8_665 . 113.24(12) ?
O2 Al1 O2 8_665 . 104.92(9) ?
O4 Al1 O2 . . 101.59(11) ?
O2 Al1 O1 8_665 2_554 111.43(12) ?
O4 Al1 O1 . 2_554 114.50(11) ?
O2 Al1 O1 . 2_554 110.23(11) ?
O4 Sn1 O3 3_655 . 90.89(9) ?
O4 Sn1 O3 3_655 8_665 163.28(9) ?
O3 Sn1 O3 . 8_665 99.18(9) ?
O4 Sn1 O5 3_655 6_666 98.44(7) ?
O3 Sn1 O5 . 6_666 98.16(9) ?
O3 Sn1 O5 8_665 6_666 93.33(8) ?
O4 Sn1 O1 3_655 8_665 88.14(9) ?
O3 Sn1 O1 . 8_665 172.86(9) ?
O3 Sn1 O1 8_665 8_665 80.21(9) ?
O5 Sn1 O1 6_666 8_665 88.98(9) ?
O4 Sn1 O1 3_655 . 87.66(9) ?
O3 Sn1 O1 . . 78.32(9) ?
O3 Sn1 O1 8_665 . 81.41(9) ?
O5 Sn1 O1 6_666 . 173.05(6) ?
O1 Sn1 O1 8_665 . 94.57(9) ?
Al1 O1 Sn1 2 8_655 121.70(13) ?
Al1 O1 Sn1 2 . 121.93(11) ?
Sn1 O1 Sn1 8_655 . 96.90(9) ?
Al1 O1 Ca1 2 3 108.61(10) ?
Sn1 O1 Ca1 8_655 3 97.21(9) ?
Sn1 O1 Ca1 . 3 107.17(10) ?
Al1 O2 Al1 8_655 . 134.02(15) ?
Al1 O2 Ca1 8_655 . 120.07(11) ?
Al1 O2 Ca1 . . 93.51(9) ?
Al1 O2 Ca1 8_655 8_655 91.78(9) ?
Al1 O2 Ca1 . 8_655 94.11(10) ?
Ca1 O2 Ca1 . 8_655 123.82(10) ?
Sn1 O3 Sn1 . 8_655 104.43(10) ?
Sn1 O3 Ca1 . 8_655 135.82(11) ?
Sn1 O3 Ca1 8_655 8_655 118.71(10) ?
Sn1 O3 Ca1 . 6_656 94.02(9) ?
Sn1 O3 Ca1 8_655 6_656 104.41(10) ?
Ca1 O3 Ca1 8_655 6_656 84.64(7) ?
Al1 O4 Sn1 . 3_655 137.01(13) ?
Al1 O4 Ca1 . 8_655 96.38(10) ?
Sn1 O4 Ca1 3_655 8_655 101.55(9) ?
Sn1 O5 Sn1 6_556 8_655 130.13(15) ?
Sn1 O5 Ca1 6_556 3 121.78(5) ?
Sn1 O5 Ca1 8_655 3 95.75(4) ?
Sn1 O5 Ca1 6_556 . 95.75(4) ?
Sn1 O5 Ca1 8_655 . 121.78(5) ?
Ca1 O5 Ca1 3 . 83.96(10) ?

loop_
_geom_bond_atom_site_label_1
_geom_bond_atom_site_label_2
_geom_bond_site_symmetry_2
_geom_bond_distance
_geom_bond_publ_flag
Ca1 O3 8_665 2.303(2) yes
Ca1 O2 . 2.391(2) yes
Ca1 O1 3 2.404(2) yes
Ca1 O4 8_665 2.412(2) yes
Ca1 O2 8_665 2.463(2) yes
Ca1 O5 . 2.486(2) yes
Ca1 O3 6_566 2.624(2) yes
Al1 O2 8_665 1.735(2) yes
Al1 O4 . 1.745(2) yes
Al1 O2 . 1.763(2) yes
Al1 O1 2_554 1.777(3) yes
Sn1 O4 3_655 2.002(2) yes
Sn1 O3 . 2.032(2) yes
Sn1 O3 8_665 2.053(2) yes
Sn1 O5 6_666 2.0682(13) yes
Sn1 O1 8_665 2.106(2) yes
Sn1 O1 . 2.207(2) yes
O1 Al1 2 1.777(3) ?
O1 Sn1 8_655 2.106(2) ?
O1 Ca1 3 2.404(2) ?
O2 Al1 8_655 1.735(2) ?
O2 Ca1 8_655 2.463(2) ?
O3 Sn1 8_655 2.053(2) ?
O3 Ca1 8_655 2.303(2) ?
O3 Ca1 6_656 2.624(2) ?
O4 Sn1 3_655 2.002(2) ?
O4 Ca1 8_655 2.412(2) ?
O5 Sn1 6_556 2.0682(13) ?
O5 Sn1 8_655 2.0682(13) ?
O5 Ca1 3 2.486(2) ?
